data_1565460
loop_
_publ_author_name
'Tang, Haiming'
'Saunders, Graham C.'
'Ma, Xiaochuan'
'Henderson, William'

_publ_section_title
;
 Pyrrole thioamide complexes of the d8 metals platinum(II), palladium(II)
 and gold(III)
;
_journal_name_full 'Inorganica Chimica Acta'
_journal_page_first 119282
_journal_paper_doi 10.1016/j.ica.2019.119282
_journal_volume 502
_journal_year 2020
_chemical_formula_moiety 'C25 H22 Au N3 S, 0.75(C H2 Cl2)'
_chemical_formula_sum 'C25.75 H23.5 Au Cl1.5 N3 S'
_chemical_formula_weight 657.21
_space_group_crystal_system triclinic
_space_group_IT_number 2
_space_group_name_Hall '-P 1'
_space_group_name_H-M_alt 'P -1'
_symmetry_Int_Tables_number 2
_atom_sites_solution_primary iterative
_cell_angle_alpha 118.107(5)
_cell_angle_beta 98.606(4)
_cell_angle_gamma 105.272(4)
_cell_formula_units_Z 2
_cell_length_a 10.3271(5)
_cell_length_b 12.0211(6)
_cell_length_c 12.2148(5)
_cell_measurement_reflns_used 7563
_cell_measurement_temperature 111(15)
_cell_measurement_theta_max 73.9180
_cell_measurement_theta_min 4.1770
_cell_volume 1221.73(14)
_computing_cell_refinement
;
CrysAlisPro, Agilent Technologies,
Version 1.171.36.28 (release 01-02-2013 CrysAlis171 .NET)
(compiled Feb  1 2013,16:14:44)
;
_computing_data_collection
;
CrysAlisPro, Agilent Technologies,
Version 1.171.36.28 (release 01-02-2013 CrysAlis171 .NET)
(compiled Feb  1 2013,16:14:44)
;
_computing_data_reduction
;
CrysAlisPro, Agilent Technologies,
Version 1.171.36.28 (release 01-02-2013 CrysAlis171 .NET)
(compiled Feb  1 2013,16:14:44)
;
_computing_molecular_graphics 'Olex2 (Dolomanov et al., 2009)'
_computing_publication_material 'Olex2 (Dolomanov et al., 2009)'
_computing_structure_refinement 'olex2.refine (Bourhis et al., 2015)'
_computing_structure_solution 'olex2.solve (Bourhis et al., 2015)'
_diffrn_ambient_temperature 111(15)
_diffrn_detector_area_resol_mean 10.7110
_diffrn_measured_fraction_theta_full 0.9968
_diffrn_measured_fraction_theta_max 0.9680
_diffrn_measurement_details
;
#__ type_ start__ end____ width___ exp.time_
  1 omega -112.00  -10.00   1.0000    1.0000
omega____ theta____ kappa____ phi______ frames
    -      -39.3695  -57.0000  150.0000 102

#__ type_ start__ end____ width___ exp.time_
  2 omega  -51.00   39.00   1.0000    1.0000
omega____ theta____ kappa____ phi______ frames
    -      -39.3695   77.0000  -90.0000 90

#__ type_ start__ end____ width___ exp.time_
  3 omega  -20.00   81.00   1.0000    1.0000
omega____ theta____ kappa____ phi______ frames
    -       39.3695  -99.0000   60.0000 101

#__ type_ start__ end____ width___ exp.time_
  4 omega   35.00   77.00   1.0000    1.0000
omega____ theta____ kappa____ phi______ frames
    -      107.3169  -45.0000  -90.0000 42

#__ type_ start__ end____ width___ exp.time_
  5 omega   77.00  158.00   1.0000    1.0000
omega____ theta____ kappa____ phi______ frames
    -      107.3169   61.0000 -150.0000 81

#__ type_ start__ end____ width___ exp.time_
  6 omega   42.00  109.00   1.0000    1.0000
omega____ theta____ kappa____ phi______ frames
    -      107.3169 -111.0000  150.0000 67

#__ type_ start__ end____ width___ exp.time_
  7 omega   30.00   57.00   1.0000    1.0000
omega____ theta____ kappa____ phi______ frames
    -      107.3169  -30.0000 -120.0000 27

#__ type_ start__ end____ width___ exp.time_
  8 omega   33.00   77.00   1.0000    1.0000
omega____ theta____ kappa____ phi______ frames
    -      107.3169  -45.0000   30.0000 44

#__ type_ start__ end____ width___ exp.time_
  9 omega   24.00  109.00   1.0000    1.0000
omega____ theta____ kappa____ phi______ frames
    -      107.3169  -94.0000  -90.0000 85

#__ type_ start__ end____ width___ exp.time_
 10 omega   34.00   69.00   1.0000    1.0000
omega____ theta____ kappa____ phi______ frames
    -      107.3169  -30.0000  -30.0000 35

#__ type_ start__ end____ width___ exp.time_
 11 omega   57.00  158.00   1.0000    1.0000
omega____ theta____ kappa____ phi______ frames
    -      107.3169   15.0000 -180.0000 101

#__ type_ start__ end____ width___ exp.time_
 12 omega   23.00  106.00   1.0000    1.0000
omega____ theta____ kappa____ phi______ frames
    -      107.3169  -94.0000   30.0000 83

#__ type_ start__ end____ width___ exp.time_
 13 omega   23.00  103.00   1.0000    1.0000
omega____ theta____ kappa____ phi______ frames
    -      107.3169  -94.0000 -180.0000 80

#__ type_ start__ end____ width___ exp.time_
 14 omega   35.00   95.00   1.0000    1.0000
omega____ theta____ kappa____ phi______ frames
    -      107.3169  178.0000    0.0000 60

#__ type_ start__ end____ width___ exp.time_
 15 omega -118.00   -6.00   1.0000    1.0000
omega____ theta____ kappa____ phi______ frames
    -      -39.3695  -77.0000  -90.0000 112

#__ type_ start__ end____ width___ exp.time_
 16 omega -113.00  -10.00   1.0000    1.0000
omega____ theta____ kappa____ phi______ frames
    -      -39.3695  -57.0000  -30.0000 103

#__ type_ start__ end____ width___ exp.time_
 17 omega -116.00  -13.00   1.0000    1.0000
omega____ theta____ kappa____ phi______ frames
    -      -39.3695  -37.0000   30.0000 103

#__ type_ start__ end____ width___ exp.time_
 18 omega  -35.00   69.00   1.0000    1.0000
omega____ theta____ kappa____ phi______ frames
    -       39.3695  -57.0000  150.0000 104

#__ type_ start__ end____ width___ exp.time_
 19 omega -162.00  -49.00   1.0000    1.0000
omega____ theta____ kappa____ phi______ frames
    -      -83.0000  -77.0000  120.0000 113

#__ type_ start__ end____ width___ exp.time_
 20 omega   74.00  158.00   1.0000    1.0000
omega____ theta____ kappa____ phi______ frames
    -      107.3169   77.0000   30.0000 84

#__ type_ start__ end____ width___ exp.time_
 21 omega   74.00  158.00   1.0000    1.0000
omega____ theta____ kappa____ phi______ frames
    -      107.3169   77.0000  -90.0000 84

#__ type_ start__ end____ width___ exp.time_
 22 omega   74.00  158.00   1.0000    1.0000
omega____ theta____ kappa____ phi______ frames
    -      107.3169   77.0000  -60.0000 84

#__ type_ start__ end____ width___ exp.time_
 23 omega   80.00  158.00   1.0000    1.0000
omega____ theta____ kappa____ phi______ frames
    -      107.3169   45.0000    0.0000 78

#__ type_ start__ end____ width___ exp.time_
 24 omega   74.00  158.00   1.0000    1.0000
omega____ theta____ kappa____ phi______ frames
    -      107.3169   77.0000  150.0000 84

#__ type_ start__ end____ width___ exp.time_
 25 omega   33.00   77.00   1.0000    1.0000
omega____ theta____ kappa____ phi______ frames
    -      107.3169  -45.0000  150.0000 44
;
_diffrn_measurement_device_type 'SuperNova, Single source at offset, Atlas'
_diffrn_measurement_method '\w scans'
_diffrn_orient_matrix_UB_11 0.0218394000
_diffrn_orient_matrix_UB_12 0.0389039000
_diffrn_orient_matrix_UB_13 0.1428871000
_diffrn_orient_matrix_UB_21 0.0516083000
_diffrn_orient_matrix_UB_22 -0.1168077000
_diffrn_orient_matrix_UB_23 -0.0272678000
_diffrn_orient_matrix_UB_31 0.1534039000
_diffrn_orient_matrix_UB_32 0.0978618000
_diffrn_orient_matrix_UB_33 0.0405492000
_diffrn_radiation_monochromator mirror
_diffrn_radiation_type 'Cu K\a'
_diffrn_radiation_wavelength 1.5418
_diffrn_reflns_av_R_equivalents 0.0470
_diffrn_reflns_av_unetI/netI 0.0420
_diffrn_reflns_limit_h_max 12
_diffrn_reflns_limit_h_min -12
_diffrn_reflns_limit_k_max 14
_diffrn_reflns_limit_k_min -14
_diffrn_reflns_limit_l_max 14
_diffrn_reflns_limit_l_min -15
_diffrn_reflns_number 13537
_diffrn_reflns_theta_full 73.7219
_diffrn_reflns_theta_max 73.72
_diffrn_reflns_theta_min 4.27
_diffrn_source 'SuperNova (Cu) X-ray Source'
_exptl_absorpt_coefficient_mu 13.762
_exptl_absorpt_correction_T_max 0.793
_exptl_absorpt_correction_T_min 0.622
_exptl_absorpt_correction_type analytical
_exptl_absorpt_process_details
;
CrysAlisPro, Agilent Technologies,
Version 1.171.36.28 (release 01-02-2013 CrysAlis171 .NET)
(compiled Feb  1 2013,16:14:44)
Analytical numeric absorption correction using a multifaceted crystal
			model based on expressions derived by R.C. Clark & J.S. Reid.
(Clark, R. C. & Reid, J. S. (1995). Acta Cryst. A51, 887-897)
;
_exptl_crystal_colour orange
_exptl_crystal_colour_primary orange
_exptl_crystal_density_diffrn 1.7864
_exptl_crystal_description block
_exptl_crystal_F_000 634.0710
_exptl_crystal_size_max 0.1039
_exptl_crystal_size_mid 0.0615
_exptl_crystal_size_min 0.0454
_refine_diff_density_max 4.4368
_refine_diff_density_min -2.2165
_refine_diff_density_rms 0.2389
_refine_ls_d_res_high 0.8031
_refine_ls_d_res_low 10.3595
_refine_ls_goodness_of_fit_ref 1.0369
_refine_ls_hydrogen_treatment constr
_refine_ls_matrix_type full
_refine_ls_number_constraints 42
_refine_ls_number_parameters 299
_refine_ls_number_reflns 4783
_refine_ls_number_restraints 0
_refine_ls_restrained_S_all 1.0369
_refine_ls_R_factor_all 0.0484
_refine_ls_R_factor_gt 0.0456
_refine_ls_shift/su_max 0.0001
_refine_ls_shift/su_mean 0.0000
_refine_ls_structure_factor_coef Fsqd
_refine_ls_weighting_details 'w=1/[\s^2^(Fo^2^)+(0.0880P)^2^+3.1670P] where P=(Fo^2^+2Fc^2^)/3'
_refine_ls_weighting_scheme calc
_refine_ls_wR_factor_gt 0.1210
_refine_ls_wR_factor_ref 0.1240
_reflns_Friedel_coverage 0.0
_reflns_limit_h_max 12
_reflns_limit_h_min -12
_reflns_limit_k_max 12
_reflns_limit_k_min -14
_reflns_limit_l_max 15
_reflns_limit_l_min 0
_reflns_number_gt 4433
_reflns_number_total 4783
_reflns_threshold_expression I>=2u(I)
_cod_data_source_file ICA-2020-502-119282.cif
_cod_data_source_block crystal28
_cod_original_cell_volume 1221.73(13)
_cod_database_code 1565460
_chemical_oxdiff_formula C25H22AuN3S
_reflns_odcompleteness_completeness 99.68
_reflns_odcompleteness_iscentric 1
_reflns_odcompleteness_theta 66.97
_olex2_refinement_description
;
1. Fixed Uiso
 At 1.2 times of:
  All C(H) groups, All C(H,H) groups
 At 1.5 times of:
  All C(H,H,H) groups
2. Others
 Fixed Sof: C40(0.75) H40a(0.75) H40b(0.75) Cl2(0.75) Cl1(0.75)
3.a Secondary CH2 refined with riding coordinates:
 C26(H26a,H26b), C40(H40a,H40b)
3.b Aromatic/amide H refined with riding coordinates:
 C32(H32), C24(H24), C35(H35), C21(H21), C23(H23), C34(H34), C33(H33),
 C22(H22), C16(H16), C12(H12), C15(H15), C2(H2), C14(H14), C13(H13)
3.c Idealised Me refined as rotating group:
 C6(H6a,H6b,H6c), C5(H5a,H5b,H5c)
;

loop_
_space_group_symop_id
_space_group_symop_operation_xyz
1 x,y,z
2 -x,-y,-z

loop_
_atom_site_label
_atom_site_type_symbol
_atom_site_fract_x
_atom_site_fract_y
_atom_site_fract_z
_atom_site_U_iso_or_equiv
_atom_site_adp_type
_atom_site_occupancy
_atom_site_refinement_flags_posn
Au1 Au 0.44707(2) 0.71072(2) 0.22058(2) 0.02108(12) Uani 1.000000 .
S1 S 0.65009(17) 0.87976(16) 0.26934(15) 0.0245(3) Uani 1.000000 .
C9 C 0.7047(7) 0.9692(6) 0.4458(6) 0.0212(12) Uani 1.000000 .
C31 C 0.3991(7) 0.6464(7) 0.0267(6) 0.0231(13) Uani 1.000000 .
N4 N 0.2432(6) 0.5749(5) 0.1732(5) 0.0212(11) Uani 1.000000 .
C32 C 0.4378(8) 0.7345(8) -0.0162(7) 0.0302(15) Uani 1.000000 .
H32 H 0.4802(8) 0.8282(8) 0.0437(7) 0.0362(18) Uiso 1.000000 R
C24 C 0.0488(7) 0.3670(7) 0.0329(7) 0.0274(14) Uani 1.000000 .
H24 H 0.0091(7) 0.2800(7) -0.0426(7) 0.0329(17) Uiso 1.000000 R
C35 C 0.3078(8) 0.4550(8) -0.1960(7) 0.0308(15) Uani 1.000000 .
H35 H 0.2632(8) 0.3614(8) -0.2563(7) 0.0370(18) Uiso 1.000000 R
C30 C 0.3316(7) 0.5060(7) -0.0626(6) 0.0253(13) Uani 1.000000 .
C25 C 0.1876(7) 0.4500(7) 0.0646(7) 0.0258(14) Uani 1.000000 .
C21 C 0.1657(7) 0.6233(7) 0.2512(6) 0.0235(13) Uani 1.000000 .
H21 H 0.2059(7) 0.7119(7) 0.3243(6) 0.0282(15) Uiso 1.000000 R
C23 C -0.0316(7) 0.4127(7) 0.1130(7) 0.0285(14) Uani 1.000000 .
H23 H -0.1244(7) 0.3566(7) 0.0925(7) 0.0342(17) Uiso 1.000000 R
C34 C 0.3494(8) 0.5412(9) -0.2392(7) 0.0345(16) Uani 1.000000 .
H34 H 0.3349(8) 0.5055(9) -0.3282(7) 0.041(2) Uiso 1.000000 R
C33 C 0.4128(7) 0.6815(8) -0.1509(7) 0.0340(16) Uani 1.000000 .
H33 H 0.4386(7) 0.7399(8) -0.1805(7) 0.0407(19) Uiso 1.000000 R
C22 C 0.0286(7) 0.5426(7) 0.2234(7) 0.0280(14) Uani 1.000000 .
H22 H -0.0233(7) 0.5754(7) 0.2786(7) 0.0336(17) Uiso 1.000000 R
N1 N 0.5199(6) 0.7729(6) 0.4148(5) 0.0218(11) Uani 1.000000 .
N2 N 0.8090(6) 1.0854(6) 0.5164(5) 0.0260(12) Uani 1.000000 .
C4 C 0.6294(7) 0.8980(7) 0.4989(6) 0.0231(13) Uani 1.000000 .
C11 C 0.8819(7) 1.1522(7) 0.4615(7) 0.0259(13) Uani 1.000000 .
C16 C 0.8188(8) 1.2152(7) 0.4116(7) 0.0291(14) Uani 1.000000 .
H16 H 0.7249(8) 1.2043(7) 0.4052(7) 0.0349(17) Uiso 1.000000 R
C12 C 1.0196(8) 1.1651(8) 0.4671(8) 0.0318(15) Uani 1.000000 .
H12 H 1.0608(8) 1.1206(8) 0.4975(8) 0.0381(18) Uiso 1.000000 R
C3 C 0.6621(7) 0.9251(7) 0.6250(7) 0.0259(13) Uani 1.000000 .
C6 C 0.7779(8) 1.0480(8) 0.7461(7) 0.0338(16) Uani 1.000000 .
H6a H 0.862(2) 1.073(4) 0.7239(14) 0.051(2) Uiso 1.000000 GR
H6b H 0.747(3) 1.123(2) 0.780(3) 0.051(2) Uiso 1.000000 GR
H6c H 0.799(4) 1.026(2) 0.811(2) 0.051(2) Uiso 1.000000 GR
C1 C 0.4879(7) 0.7173(7) 0.4872(7) 0.0264(14) Uani 1.000000 .
C15 C 0.8962(8) 1.2946(7) 0.3712(8) 0.0329(15) Uani 1.000000 .
H15 H 0.8546(8) 1.3381(7) 0.3396(8) 0.0395(18) Uiso 1.000000 R
C2 C 0.5725(7) 0.8085(8) 0.6153(7) 0.0311(15) Uani 1.000000 .
H2 H 0.5707(7) 0.7952(8) 0.6842(7) 0.0373(18) Uiso 1.000000 R
C14 C 1.0343(8) 1.3081(8) 0.3785(8) 0.0352(16) Uani 1.000000 .
H14 H 1.0855(8) 1.3599(8) 0.3506(8) 0.0422(19) Uiso 1.000000 R
C13 C 1.0979(8) 1.2450(7) 0.4273(8) 0.0341(16) Uani 1.000000 .
H13 H 1.1918(8) 1.2557(7) 0.4334(8) 0.0410(19) Uiso 1.000000 R
C26 C 0.2819(7) 0.4091(7) -0.0163(7) 0.0245(13) Uani 1.000000 .
H26a H 0.2307(7) 0.3169(7) -0.0918(7) 0.0293(15) Uiso 1.000000 R
H26b H 0.3637(7) 0.4100(7) 0.0353(7) 0.0293(15) Uiso 1.000000 R
C5 C 0.3804(7) 0.5749(7) 0.4288(7) 0.0294(14) Uani 1.000000 .
H5a H 0.2872(9) 0.5766(12) 0.421(5) 0.044(2) Uiso 1.000000 GR
H5b H 0.385(4) 0.5153(14) 0.344(2) 0.044(2) Uiso 1.000000 GR
H5c H 0.401(4) 0.542(2) 0.485(3) 0.044(2) Uiso 1.000000 GR
C40 C 0.8213(11) 0.9814(11) 0.0686(10) 0.035(2) Uani 0.750000 .
H40a H 0.9153(11) 1.0531(11) 0.1152(10) 0.042(3) Uiso 0.750000 R
H40b H 0.7961(11) 0.9495(11) 0.1251(10) 0.042(3) Uiso 0.750000 R
Cl2 Cl 0.6990(3) 1.0494(3) 0.0354(3) 0.0380(5) Uani 0.750000 .
Cl1 Cl 0.8246(3) 0.8484(3) -0.0722(3) 0.0460(6) Uani 0.750000 .

loop_
_atom_site_aniso_label
_atom_site_aniso_U_11
_atom_site_aniso_U_22
_atom_site_aniso_U_33
_atom_site_aniso_U_12
_atom_site_aniso_U_13
_atom_site_aniso_U_23
Au1 0.01386(16) 0.02556(17) 0.01815(17) 0.00122(12) 0.00586(11) 0.01064(13)
S1 0.0184(7) 0.0259(8) 0.0181(7) -0.0030(6) 0.0059(6) 0.0097(6)
C9 0.017(3) 0.027(3) 0.016(3) 0.004(3) 0.005(2) 0.011(3)
C31 0.016(3) 0.033(3) 0.022(3) 0.007(3) 0.008(3) 0.016(3)
N4 0.014(3) 0.025(3) 0.012(2) -0.002(2) 0.001(2) 0.006(2)
C32 0.020(3) 0.035(4) 0.027(4) -0.000(3) 0.005(3) 0.017(3)
C24 0.022(3) 0.026(3) 0.027(3) 0.001(3) 0.005(3) 0.013(3)
C35 0.022(3) 0.036(4) 0.022(3) 0.006(3) 0.006(3) 0.009(3)
C30 0.016(3) 0.033(3) 0.022(3) 0.007(3) 0.008(3) 0.011(3)
C25 0.022(3) 0.036(4) 0.023(3) 0.013(3) 0.009(3) 0.017(3)
C21 0.017(3) 0.030(3) 0.022(3) 0.005(3) 0.008(2) 0.014(3)
C23 0.011(3) 0.036(4) 0.037(4) 0.002(3) 0.008(3) 0.022(3)
C34 0.024(4) 0.056(5) 0.022(3) 0.013(3) 0.010(3) 0.021(4)
C33 0.020(3) 0.053(4) 0.030(4) 0.004(3) 0.007(3) 0.029(4)
C22 0.018(3) 0.035(4) 0.028(3) 0.006(3) 0.008(3) 0.016(3)
N1 0.015(3) 0.025(3) 0.022(3) 0.003(2) 0.005(2) 0.013(2)
N2 0.019(3) 0.031(3) 0.022(3) 0.001(2) 0.006(2) 0.014(2)
C4 0.017(3) 0.029(3) 0.023(3) 0.008(3) 0.009(3) 0.014(3)
C11 0.024(3) 0.026(3) 0.021(3) 0.003(3) 0.010(3) 0.010(3)
C16 0.024(3) 0.030(3) 0.027(3) 0.006(3) 0.008(3) 0.013(3)
C12 0.022(3) 0.033(4) 0.037(4) 0.006(3) 0.009(3) 0.019(3)
C3 0.018(3) 0.033(4) 0.023(3) 0.007(3) 0.009(3) 0.014(3)
C6 0.030(4) 0.039(4) 0.017(3) -0.001(3) 0.003(3) 0.013(3)
C1 0.020(3) 0.038(4) 0.028(3) 0.010(3) 0.014(3) 0.022(3)
C15 0.029(4) 0.030(4) 0.034(4) 0.005(3) 0.008(3) 0.018(3)
C2 0.021(3) 0.050(4) 0.030(4) 0.012(3) 0.015(3) 0.026(3)
C14 0.025(4) 0.035(4) 0.041(4) -0.001(3) 0.013(3) 0.023(3)
C13 0.019(3) 0.033(4) 0.041(4) 0.002(3) 0.012(3) 0.016(3)
C26 0.018(3) 0.022(3) 0.024(3) 0.003(3) 0.007(3) 0.007(3)
C5 0.022(3) 0.037(4) 0.032(4) 0.004(3) 0.010(3) 0.024(3)
C40 0.027(5) 0.059(6) 0.040(5) 0.016(5) 0.016(4) 0.040(5)
Cl2 0.0427(14) 0.0419(12) 0.0390(13) 0.0196(11) 0.0190(11) 0.0251(11)
Cl1 0.0418(14) 0.0388(13) 0.0652(18) 0.0178(11) 0.0215(13) 0.0310(13)

loop_
_atom_type_symbol
_atom_type_scat_dispersion_real
_atom_type_scat_dispersion_imag
_atom_type_scat_Cromer_Mann_a1
_atom_type_scat_Cromer_Mann_a2
_atom_type_scat_Cromer_Mann_a3
_atom_type_scat_Cromer_Mann_a4
_atom_type_scat_Cromer_Mann_b1
_atom_type_scat_Cromer_Mann_b2
_atom_type_scat_Cromer_Mann_b3
_atom_type_scat_Cromer_Mann_b4
_atom_type_scat_Cromer_Mann_c
_atom_type_scat_source
_atom_type_scat_dispersion_source
C 0.01920 0.00962 2.31000 1.02000 1.58860 0.86500 20.84390 10.20750 0.56870 51.65120 0.215599998832 'International Tables Volume C Table 6.1.1.4 (pp. 500-502)' 'Henke, Gullikson and Davis, At. Data and Nucl. Data Tables, 1993, 54, 2'
Cl 0.36843 0.69943 11.46040 7.19640 6.25560 1.64550 0.01040 1.16620 18.51940 47.77840 -9.55739974976 'International Tables Volume C Table 6.1.1.4 (pp. 500-502)' 'Henke, Gullikson and Davis, At. Data and Nucl. Data Tables, 1993, 54, 2'
H 0.00000 0.00000 0.49300 0.32291 0.14019 0.04081 10.51090 26.12570 3.14236 57.79970 0.0030380000826 'International Tables Volume C Table 6.1.1.4 (pp. 500-502)' 'Henke, Gullikson and Davis, At. Data and Nucl. Data Tables, 1993, 54, 2'
N 0.03256 0.01839 12.21260 3.13220 2.01250 1.16630 0.00570 9.89330 28.99750 0.58260 -11.5290002823 'International Tables Volume C Table 6.1.1.4 (pp. 500-502)' 'Henke, Gullikson and Davis, At. Data and Nucl. Data Tables, 1993, 54, 2'
S 0.33537 0.55136 6.90530 5.20340 1.43790 1.58630 1.46790 22.21510 0.25360 56.17200 0.866900026798 'International Tables Volume C Table 6.1.1.4 (pp. 500-502)' 'Henke, Gullikson and Davis, At. Data and Nucl. Data Tables, 1993, 54, 2'
Au -4.01093 7.72879 16.88190 18.59130 25.55820 5.86000 0.46110 8.62160 1.48260 36.39560 12.0657997131 'International Tables Volume C Table 6.1.1.4 (pp. 500-502)' 'Henke, Gullikson and Davis, At. Data and Nucl. Data Tables, 1993, 54, 2'

loop_
_exptl_crystal_face_index_h
_exptl_crystal_face_index_k
_exptl_crystal_face_index_l
_exptl_crystal_face_perp_dist
_exptl_oxdiff_crystal_face_indexfrac_h
_exptl_oxdiff_crystal_face_indexfrac_k
_exptl_oxdiff_crystal_face_indexfrac_l
_exptl_oxdiff_crystal_face_x
_exptl_oxdiff_crystal_face_y
_exptl_oxdiff_crystal_face_z
6 1 -3 0.0340 6.0220 1.4485 -2.5806 -0.1809 0.2120 0.9609
-3 4 4 0.0168 -3.1334 4.1925 3.8714 0.6478 -0.7570 0.0866
-6 -2 2 0.0301 -5.8599 -1.7761 2.3237 0.1350 -0.1583 -0.9785
3 -4 -4 0.0703 3.2846 -4.1274 -3.9214 -0.6492 0.7585 -0.0591
5 -1 3 0.0453 4.9586 -1.1246 3.3493 0.5431 0.2959 0.7864
-1 -6 7 0.0403 -0.6660 -5.8164 7.3852 0.8144 0.4437 -0.3719
-5 0 -2 0.0161 -5.3263 -0.2680 -1.6597 -0.3639 -0.1983 -0.9106
1 6 -7 0.0036 1.1487 5.8406 -7.2347 -0.7814 -0.4257 0.4544

loop_
_geom_angle_atom_site_label_1
_geom_angle_atom_site_label_2
_geom_angle_atom_site_label_3
_geom_angle
_geom_angle_site_symmetry_1
_geom_angle_site_symmetry_3
C31 Au1 S1 90.71(19) . .
N4 Au1 S1 170.68(16) . .
N4 Au1 C31 87.1(2) . .
N1 Au1 S1 85.07(15) . .
N1 Au1 C31 172.7(2) . .
N1 Au1 N4 98.0(2) . .
C9 S1 Au1 99.4(2) . .
N2 C9 S1 120.7(5) . .
C4 C9 S1 115.6(5) . .
C4 C9 N2 123.7(6) . .
C32 C31 Au1 122.9(5) . .
C30 C31 Au1 116.3(5) . .
C30 C31 C32 120.6(6) . .
C25 N4 Au1 121.3(4) . .
C21 N4 Au1 117.0(4) . .
C21 N4 C25 121.5(6) . .
H32 C32 C31 120.1(4) . .
C33 C32 C31 119.7(7) . .
C33 C32 H32 120.1(4) . .
C25 C24 H24 119.8(4) . .
C23 C24 H24 119.8(4) . .
C23 C24 C25 120.5(6) . .
C30 C35 H35 119.6(4) . .
C34 C35 H35 119.6(4) . .
C34 C35 C30 120.9(7) . .
C35 C30 C31 118.9(6) . .
C26 C30 C31 120.8(6) . .
C26 C30 C35 120.2(6) . .
C24 C25 N4 119.2(6) . .
C26 C25 N4 116.8(6) . .
C26 C25 C24 124.1(6) . .
H21 C21 N4 119.7(4) . .
C22 C21 N4 120.6(6) . .
C22 C21 H21 119.7(4) . .
H23 C23 C24 120.6(4) . .
C22 C23 C24 118.8(6) . .
C22 C23 H23 120.6(4) . .
H34 C34 C35 119.8(4) . .
C33 C34 C35 120.4(7) . .
C33 C34 H34 119.8(4) . .
C34 C33 C32 119.5(7) . .
H33 C33 C32 120.3(4) . .
H33 C33 C34 120.3(4) . .
C23 C22 C21 119.4(6) . .
H22 C22 C21 120.3(4) . .
H22 C22 C23 120.3(4) . .
C4 N1 Au1 117.9(4) . .
C1 N1 Au1 135.2(5) . .
C1 N1 C4 106.8(6) . .
C11 N2 C9 122.5(6) . .
N1 C4 C9 119.3(6) . .
C3 C4 C9 129.6(6) . .
C3 C4 N1 110.4(6) . .
C16 C11 N2 120.0(6) . .
C12 C11 N2 120.1(6) . .
C12 C11 C16 119.7(6) . .
H16 C16 C11 119.9(4) . .
C15 C16 C11 120.3(7) . .
C15 C16 H16 119.9(4) . .
H12 C12 C11 119.8(4) . .
C13 C12 C11 120.3(7) . .
C13 C12 H12 119.8(4) . .
C6 C3 C4 127.9(6) . .
C2 C3 C4 105.2(6) . .
C2 C3 C6 126.7(6) . .
H6a C6 C3 109.5 . .
H6b C6 C3 109.5 . .
H6b C6 H6a 109.5 . .
H6c C6 C3 109.5 . .
H6c C6 H6a 109.5 . .
H6c C6 H6b 109.5 . .
C2 C1 N1 108.9(6) . .
C5 C1 N1 123.4(6) . .
C5 C1 C2 127.6(6) . .
H15 C15 C16 120.2(4) . .
C14 C15 C16 119.6(7) . .
C14 C15 H15 120.2(4) . .
C1 C2 C3 108.6(6) . .
H2 C2 C3 125.7(4) . .
H2 C2 C1 125.7(4) . .
H14 C14 C15 119.7(4) . .
C13 C14 C15 120.6(7) . .
C13 C14 H14 119.7(4) . .
C14 C13 C12 119.5(7) . .
H13 C13 C12 120.3(4) . .
H13 C13 C14 120.3(4) . .
C25 C26 C30 111.1(5) . .
H26a C26 C30 109.4(4) . .
H26a C26 C25 109.4(4) . .
H26b C26 C30 109.4(4) . .
H26b C26 C25 109.4(4) . .
H26b C26 H26a 108.0 . .
H5a C5 C1 109.5 . .
H5b C5 C1 109.5 . .
H5b C5 H5a 109.5 . .
H5c C5 C1 109.5 . .
H5c C5 H5a 109.5 . .
H5c C5 H5b 109.5 . .
H40b C40 H40a 107.9 . .
Cl2 C40 H40a 109.1(4) . .
Cl2 C40 H40b 109.1(3) . .
Cl1 C40 H40a 109.1(3) . .
Cl1 C40 H40b 109.1(3) . .
Cl1 C40 Cl2 112.3(6) . .

loop_
_geom_bond_atom_site_label_1
_geom_bond_atom_site_label_2
_geom_bond_distance
_geom_bond_site_symmetry_2
Au1 S1 2.2630(15) .
Au1 C31 2.043(6) .
Au1 N4 2.090(5) .
Au1 N1 2.062(5) .
S1 C9 1.803(6) .
C9 N2 1.284(8) .
C9 C4 1.443(9) .
C31 C32 1.385(10) .
C31 C30 1.394(10) .
N4 C25 1.336(9) .
N4 C21 1.356(8) .
C32 H32 0.9300 .
C32 C33 1.406(10) .
C24 H24 0.9300 .
C24 C25 1.385(10) .
C24 C23 1.387(10) .
C35 H35 0.9300 .
C35 C30 1.396(9) .
C35 C34 1.374(11) .
C30 C26 1.528(9) .
C25 C26 1.500(9) .
C21 H21 0.9300 .
C21 C22 1.372(9) .
C23 H23 0.9300 .
C23 C22 1.378(10) .
C34 H34 0.9300 .
C34 C33 1.389(12) .
C33 H33 0.9300 .
C22 H22 0.9300 .
N1 C4 1.377(9) .
N1 C1 1.366(8) .
N2 C11 1.415(8) .
C4 C3 1.381(9) .
C11 C16 1.394(10) .
C11 C12 1.377(10) .
C16 H16 0.9300 .
C16 C15 1.397(10) .
C12 H12 0.9300 .
C12 C13 1.400(10) .
C3 C6 1.510(9) .
C3 C2 1.401(10) .
C6 H6a 0.9600 .
C6 H6b 0.9600 .
C6 H6c 0.9600 .
C1 C2 1.373(10) .
C1 C5 1.511(10) .
C15 H15 0.9300 .
C15 C14 1.377(11) .
C2 H2 0.9300 .
C14 H14 0.9300 .
C14 C13 1.390(11) .
C13 H13 0.9300 .
C26 H26a 0.9700 .
C26 H26b 0.9700 .
C5 H5a 0.9600 .
C5 H5b 0.9600 .
C5 H5c 0.9600 .
C40 H40a 0.9700 .
C40 H40b 0.9700 .
C40 Cl2 1.769(10) .
C40 Cl1 1.724(11) .
